data_7030429
loop_
_publ_author_name
'Jiang, Xin-Dong'
'Matsukawa, Shiro'
'Kakuda, Ken-Ichiro'
'Fukuzaki, Yuta'
'Zhao, Wei-Li'
'Li, Lin-Song'
'Shen, Huai-Bin'
'Kojima, Satoshi'
'Yamamoto, Yohsuke'

_publ_section_title
;
 Efficient synthesis of tetradecafluoro-4-phenylheptan-4-ol by a
 Cannizzaro-type reaction and application of the alcohol as a bulky Martin
 ligand variant for a new anti-apicophilic phosphorane.
;
_journal_issue 41
_journal_name_full 'Dalton transactions (Cambridge, England : 2003)'
_journal_page_first 9823
_journal_page_last 9829
_journal_paper_doi 10.1039/c0dt00539h
_journal_volume 39
_journal_year 2010
_chemical_formula_sum 'C27 H11 F28 O2 P'
_chemical_formula_weight 930.33
_chemical_name_systematic
;
?
;
_space_group_IT_number 15
_symmetry_space_group_name_Hall '-C 2yc'
_symmetry_space_group_name_H-M 'C 1 2/c 1'
_atom_sites_solution_hydrogens geom
_atom_sites_solution_primary direct
_atom_sites_solution_secondary difmap
_audit_creation_method SHELXL-97
_cell_angle_alpha 90.00
_cell_angle_beta 99.8000(10)
_cell_angle_gamma 90.00
_cell_formula_units_Z 4
_cell_length_a 23.7910(4)
_cell_length_b 11.5480(2)
_cell_length_c 11.9090(2)
_cell_measurement_temperature 200(2)
_cell_volume 3224.12(10)
_computing_structure_refinement 'SHELXL-97 (Sheldrick, 1997)'
_computing_structure_solution 'SHELXS-97 (Sheldrick, 1990)'
_diffrn_ambient_temperature 200(2)
_diffrn_measured_fraction_theta_full 0.998
_diffrn_measured_fraction_theta_max 0.998
_diffrn_radiation_monochromator graphite
_diffrn_radiation_source 'fine-focus sealed tube'
_diffrn_radiation_type MoK\a
_diffrn_radiation_wavelength 0.71069
_diffrn_reflns_av_R_equivalents 0.0000
_diffrn_reflns_av_sigmaI/netI 0.0159
_diffrn_reflns_limit_h_max 31
_diffrn_reflns_limit_h_min 0
_diffrn_reflns_limit_k_max 15
_diffrn_reflns_limit_k_min 0
_diffrn_reflns_limit_l_max 15
_diffrn_reflns_limit_l_min -15
_diffrn_reflns_number 3848
_diffrn_reflns_theta_full 27.88
_diffrn_reflns_theta_max 27.88
_diffrn_reflns_theta_min 1.74
_exptl_absorpt_coefficient_mu 0.277
_exptl_absorpt_correction_T_max 0.9466
_exptl_absorpt_correction_T_min 0.8513
_exptl_crystal_density_diffrn 1.917
_exptl_crystal_density_method 'not measured'
_exptl_crystal_F_000 1824
_exptl_crystal_size_max 0.60
_exptl_crystal_size_mid 0.20
_exptl_crystal_size_min 0.20
_refine_diff_density_max 1.081
_refine_diff_density_min -0.807
_refine_diff_density_rms 0.213
_refine_ls_extinction_method none
_refine_ls_goodness_of_fit_ref 1.158
_refine_ls_hydrogen_treatment mixed
_refine_ls_matrix_type full
_refine_ls_number_parameters 260
_refine_ls_number_reflns 3848
_refine_ls_number_restraints 0
_refine_ls_restrained_S_all 1.158
_refine_ls_R_factor_all 0.0615
_refine_ls_R_factor_gt 0.0535
_refine_ls_shift/su_max 0.000
_refine_ls_shift/su_mean 0.000
_refine_ls_structure_factor_coef Fsqd
_refine_ls_weighting_details 'calc w=1/[\s^2^(Fo^2^)+(0.0987P)^2^+5.4591P] where P=(Fo^2^+2Fc^2^)/3'
_refine_ls_weighting_scheme calc
_refine_ls_wR_factor_gt 0.1524
_refine_ls_wR_factor_ref 0.1704
_reflns_number_gt 3481
_reflns_number_total 3848
_reflns_threshold_expression >2sigma(I)
_cod_data_source_file c0dt00539h.txt
_cod_data_source_block compound6a
_cod_original_cell_volume 3224.12(9)
_cod_database_code 7030429

loop_
_symmetry_equiv_pos_as_xyz
'x, y, z'
'-x, y, -z+1/2'
'x+1/2, y+1/2, z'
'-x+1/2, y+1/2, -z+1/2'
'-x, -y, -z'
'x, -y, z-1/2'
'-x+1/2, -y+1/2, -z'
'x+1/2, -y+1/2, z-1/2'

loop_
_atom_site_label
_atom_site_type_symbol
_atom_site_fract_x
_atom_site_fract_y
_atom_site_fract_z
_atom_site_U_iso_or_equiv
_atom_site_adp_type
_atom_site_occupancy
_atom_site_symmetry_multiplicity
_atom_site_calc_flag
_atom_site_refinement_flags
C1 C 0.99577(8) 0.79702(17) 0.61090(16) 0.0184(4) Uani 1 1 d .
C2 C 1.04146(9) 0.7644(2) 0.55767(18) 0.0248(4) Uani 1 1 d .
H1 H 1.0796 0.7778 0.5940 0.030 Uiso 1 1 calc R
C3 C 1.03043(11) 0.7122(2) 0.4513(2) 0.0330(5) Uani 1 1 d .
H2 H 1.0613 0.6886 0.4155 0.040 Uiso 1 1 calc R
C4 C 0.97481(11) 0.6942(3) 0.39666(19) 0.0345(5) Uani 1 1 d .
H3 H 0.9680 0.6577 0.3241 0.041 Uiso 1 1 calc R
C5 C 0.92898(10) 0.7290(2) 0.44695(18) 0.0282(5) Uani 1 1 d .
H4 H 0.8909 0.7187 0.4088 0.034 Uiso 1 1 calc R
C6 C 0.94035(8) 0.77937(17) 0.55444(16) 0.0195(4) Uani 1 1 d .
C7 C 0.89589(8) 0.82123(17) 0.62372(16) 0.0177(4) Uani 1 1 d .
C8 C 0.85313(8) 0.72452(18) 0.64497(17) 0.0206(4) Uani 1 1 d .
C9 C 0.87797(9) 0.60098(18) 0.67241(18) 0.0243(4) Uani 1 1 d .
C10 C 0.84150(11) 0.5235(2) 0.7375(2) 0.0351(5) Uani 1 1 d .
C11 C 0.86383(9) 0.92784(19) 0.55936(17) 0.0222(4) Uani 1 1 d .
C12 C 0.81919(9) 0.9939(2) 0.6158(2) 0.0294(5) Uani 1 1 d .
C13 C 0.80455(13) 1.1168(2) 0.5665(3) 0.0440(7) Uani 1 1 d .
P1 P 1.0000 0.86593(6) 0.7500 0.01612(18) Uani 1 2 d S
O1 O 0.92509(6) 0.85855(13) 0.72827(11) 0.0195(3) Uani 1 1 d .
F1 F 0.81147(6) 0.71169(13) 0.55342(12) 0.0328(3) Uani 1 1 d .
F2 F 0.82777(6) 0.75684(12) 0.73385(12) 0.0300(3) Uani 1 1 d .
F3 F 0.93059(6) 0.60616(12) 0.73535(13) 0.0328(3) Uani 1 1 d .
F4 F 0.88192(8) 0.54611(13) 0.57459(13) 0.0400(4) Uani 1 1 d .
F5 F 0.78682(7) 0.52917(17) 0.69216(18) 0.0518(5) Uani 1 1 d .
F6 F 0.84751(9) 0.55339(17) 0.84579(15) 0.0511(5) Uani 1 1 d .
F7 F 0.85889(9) 0.41377(14) 0.73255(19) 0.0545(5) Uani 1 1 d .
F8 F 0.83758(6) 0.89741(13) 0.45388(11) 0.0337(3) Uani 1 1 d .
F9 F 0.90491(6) 1.00582(12) 0.54494(12) 0.0310(3) Uani 1 1 d .
F10 F 0.83607(8) 1.00481(17) 0.72726(14) 0.0466(4) Uani 1 1 d .
F11 F 0.76979(6) 0.93366(14) 0.59789(17) 0.0434(4) Uani 1 1 d .
F12 F 0.79739(13) 1.1177(2) 0.4543(2) 0.0769(7) Uani 1 1 d .
F13 F 0.84687(10) 1.18913(17) 0.6025(3) 0.0777(8) Uani 1 1 d .
F14 F 0.75974(10) 1.15690(18) 0.6036(3) 0.0770(8) Uani 1 1 d .
C14 C 1.0000 1.0225(3) 0.7500 0.0316(7) Uiso 1 2 d S

loop_
_atom_site_aniso_label
_atom_site_aniso_U_11
_atom_site_aniso_U_22
_atom_site_aniso_U_33
_atom_site_aniso_U_23
_atom_site_aniso_U_13
_atom_site_aniso_U_12
C1 0.0172(8) 0.0200(9) 0.0181(8) 0.0018(7) 0.0035(7) -0.0008(7)
C2 0.0197(9) 0.0334(11) 0.0227(9) 0.0010(8) 0.0078(7) -0.0006(8)
C3 0.0287(11) 0.0458(14) 0.0275(11) -0.0059(10) 0.0132(9) 0.0001(10)
C4 0.0336(12) 0.0507(15) 0.0209(10) -0.0109(10) 0.0091(9) -0.0058(10)
C5 0.0242(10) 0.0391(12) 0.0209(9) -0.0061(9) 0.0028(8) -0.0044(9)
C6 0.0180(9) 0.0228(9) 0.0180(8) 0.0001(7) 0.0039(7) -0.0003(7)
C7 0.0150(8) 0.0198(8) 0.0174(8) 0.0001(7) 0.0001(6) 0.0008(6)
C8 0.0166(9) 0.0226(9) 0.0218(9) 0.0005(7) 0.0011(7) 0.0003(7)
C9 0.0225(10) 0.0220(10) 0.0274(10) -0.0006(8) 0.0017(8) 0.0002(7)
C10 0.0323(12) 0.0288(11) 0.0431(13) 0.0118(10) 0.0028(10) -0.0024(9)
C11 0.0176(9) 0.0245(9) 0.0233(9) 0.0035(7) -0.0002(7) 0.0000(7)
C12 0.0219(10) 0.0277(11) 0.0380(12) 0.0041(9) 0.0037(8) 0.0056(8)
C13 0.0365(14) 0.0263(11) 0.0695(19) 0.0087(12) 0.0100(13) 0.0074(10)
P1 0.0153(3) 0.0151(3) 0.0173(3) 0.000 0.0008(2) 0.000
O1 0.0154(6) 0.0243(7) 0.0177(6) -0.0040(5) 0.0002(5) 0.0027(5)
F1 0.0229(7) 0.0332(7) 0.0367(7) 0.0064(6) -0.0106(5) -0.0077(5)
F2 0.0262(7) 0.0297(7) 0.0380(7) 0.0016(5) 0.0168(6) 0.0019(5)
F3 0.0216(6) 0.0285(7) 0.0453(8) 0.0042(6) -0.0031(6) 0.0039(5)
F4 0.0587(10) 0.0278(7) 0.0348(8) -0.0085(6) 0.0117(7) 0.0015(7)
F5 0.0295(8) 0.0507(10) 0.0720(12) 0.0209(9) -0.0002(8) -0.0137(7)
F6 0.0585(11) 0.0603(11) 0.0367(9) 0.0155(8) 0.0145(8) -0.0020(9)
F7 0.0642(12) 0.0249(8) 0.0732(13) 0.0157(8) 0.0083(10) -0.0009(7)
F8 0.0353(8) 0.0382(8) 0.0233(6) 0.0056(6) -0.0075(5) 0.0026(6)
F9 0.0246(6) 0.0271(7) 0.0416(8) 0.0109(6) 0.0063(5) -0.0016(5)
F10 0.0481(9) 0.0559(10) 0.0356(8) -0.0058(7) 0.0068(7) 0.0243(8)
F11 0.0225(7) 0.0346(8) 0.0743(12) 0.0051(7) 0.0117(7) 0.0012(6)
F12 0.1034(19) 0.0548(12) 0.0685(14) 0.0309(11) 0.0035(13) 0.0285(12)
F13 0.0613(13) 0.0270(9) 0.149(2) -0.0102(11) 0.0294(14) -0.0064(9)
F14 0.0554(13) 0.0449(11) 0.140(2) 0.0315(12) 0.0431(14) 0.0320(9)

loop_
_atom_type_symbol
_atom_type_description
_atom_type_scat_dispersion_real
_atom_type_scat_dispersion_imag
_atom_type_scat_source
C C 0.0033 0.0016 'International Tables Vol C Tables 4.2.6.8 and 6.1.1.4'
H H 0.0000 0.0000 'International Tables Vol C Tables 4.2.6.8 and 6.1.1.4'
O O 0.0106 0.0060 'International Tables Vol C Tables 4.2.6.8 and 6.1.1.4'
F F 0.0171 0.0103 'International Tables Vol C Tables 4.2.6.8 and 6.1.1.4'
P P 0.1023 0.0942 'International Tables Vol C Tables 4.2.6.8 and 6.1.1.4'

loop_
_geom_angle_atom_site_label_1
_geom_angle_atom_site_label_2
_geom_angle_atom_site_label_3
_geom_angle
_geom_angle_site_symmetry_1
_geom_angle_site_symmetry_3
C6 C1 C2 119.17(18) . .
C6 C1 P1 113.85(14) . .
C2 C1 P1 126.96(15) . .
C3 C2 C1 119.3(2) . .
C2 C3 C4 120.7(2) . .
C3 C4 C5 120.7(2) . .
C4 C5 C6 118.3(2) . .
C1 C6 C5 121.79(18) . .
C1 C6 C7 112.32(16) . .
C5 C6 C7 125.89(18) . .
O1 C7 C6 107.23(15) . .
O1 C7 C8 108.52(15) . .
C6 C7 C8 113.07(16) . .
O1 C7 C11 108.71(16) . .
C6 C7 C11 107.88(15) . .
C8 C7 C11 111.29(15) . .
F1 C8 F2 107.28(16) . .
F1 C8 C9 105.60(16) . .
F2 C8 C9 106.95(16) . .
F1 C8 C7 110.90(16) . .
F2 C8 C7 108.57(16) . .
C9 C8 C7 117.09(16) . .
F4 C9 F3 107.94(18) . .
F4 C9 C10 106.86(19) . .
F3 C9 C10 107.17(18) . .
F4 C9 C8 109.28(17) . .
F3 C9 C8 111.08(17) . .
C10 C9 C8 114.25(18) . .
F6 C10 F5 108.7(2) . .
F6 C10 F7 107.9(2) . .
F5 C10 F7 108.6(2) . .
F6 C10 C9 111.2(2) . .
F5 C10 C9 111.4(2) . .
F7 C10 C9 108.8(2) . .
F8 C11 F9 106.44(17) . .
F8 C11 C12 106.79(17) . .
F9 C11 C12 106.78(18) . .
F8 C11 C7 110.96(17) . .
F9 C11 C7 106.24(15) . .
C12 C11 C7 118.93(17) . .
F10 C12 F11 108.3(2) . .
F10 C12 C11 111.57(18) . .
F11 C12 C11 108.65(19) . .
F10 C12 C13 107.6(2) . .
F11 C12 C13 106.13(19) . .
C11 C12 C13 114.3(2) . .
F14 C13 F12 111.6(3) . .
F14 C13 F13 106.6(3) . .
F12 C13 F13 106.5(3) . .
F14 C13 C12 109.8(2) . .
F12 C13 C12 111.9(2) . .
F13 C13 C12 110.2(2) . .
O1 P1 O1 174.44(10) . 2_756
O1 P1 C14 92.78(5) . .
O1 P1 C14 92.78(5) 2_756 .
O1 P1 C1 86.99(7) . .
O1 P1 C1 90.59(8) 2_756 .
C14 P1 C1 115.85(6) . .
O1 P1 C1 90.59(8) . 2_756
O1 P1 C1 86.99(7) 2_756 2_756
C14 P1 C1 115.85(6) . 2_756
C1 P1 C1 128.30(13) . 2_756
C7 O1 P1 119.16(12) . .

loop_
_geom_bond_atom_site_label_1
_geom_bond_atom_site_label_2
_geom_bond_distance
_geom_bond_site_symmetry_2
C1 C6 1.390(3) .
C1 C2 1.400(3) .
C1 P1 1.8250(19) .
C2 C3 1.387(3) .
C3 C4 1.387(3) .
C4 C5 1.390(3) .
C5 C6 1.390(3) .
C6 C7 1.527(3) .
C7 O1 1.387(2) .
C7 C8 1.560(3) .
C7 C11 1.577(3) .
C8 F1 1.351(2) .
C8 F2 1.357(2) .
C8 C9 1.557(3) .
C9 F4 1.343(3) .
C9 F3 1.347(2) .
C9 C10 1.543(3) .
C10 F6 1.320(3) .
C10 F5 1.322(3) .
C10 F7 1.337(3) .
C11 F8 1.351(2) .
C11 F9 1.361(2) .
C11 C12 1.551(3) .
C12 F10 1.326(3) .
C12 F11 1.351(3) .
C12 C13 1.553(3) .
C13 F14 1.307(4) .
C13 F12 1.317(4) .
C13 F13 1.322(4) .
P1 O1 1.7588(14) .
P1 O1 1.7588(14) 2_756
P1 C14 1.808(4) .
P1 C1 1.8251(19) 2_756

loop_
_geom_torsion_atom_site_label_1
_geom_torsion_atom_site_label_2
_geom_torsion_atom_site_label_3
_geom_torsion_atom_site_label_4
_geom_torsion
_geom_torsion_site_symmetry_1
_geom_torsion_site_symmetry_4
C6 C1 C2 C3 -1.8(3) . .
P1 C1 C2 C3 179.76(18) . .
C1 C2 C3 C4 1.2(4) . .
C2 C3 C4 C5 0.6(4) . .
C3 C4 C5 C6 -1.7(4) . .
C2 C1 C6 C5 0.7(3) . .
P1 C1 C6 C5 179.32(17) . .
C2 C1 C6 C7 -179.21(18) . .
P1 C1 C6 C7 -0.6(2) . .
C4 C5 C6 C1 1.1(3) . .
C4 C5 C6 C7 -179.0(2) . .
C1 C6 C7 O1 -3.9(2) . .
C5 C6 C7 O1 176.2(2) . .
C1 C6 C7 C8 -123.44(18) . .
C5 C6 C7 C8 56.7(3) . .
C1 C6 C7 C11 113.06(18) . .
C5 C6 C7 C11 -66.8(3) . .
O1 C7 C8 F1 159.87(16) . .
C6 C7 C8 F1 -81.3(2) . .
C11 C7 C8 F1 40.3(2) . .
O1 C7 C8 F2 42.2(2) . .
C6 C7 C8 F2 161.07(16) . .
C11 C7 C8 F2 -77.33(19) . .
O1 C7 C8 C9 -78.9(2) . .
C6 C7 C8 C9 39.9(2) . .
C11 C7 C8 C9 161.53(17) . .
F1 C8 C9 F4 40.6(2) . .
F2 C8 C9 F4 154.65(17) . .
C7 C8 C9 F4 -83.4(2) . .
F1 C8 C9 F3 159.58(17) . .
F2 C8 C9 F3 -86.4(2) . .
C7 C8 C9 F3 35.6(2) . .
F1 C8 C9 C10 -79.0(2) . .
F2 C8 C9 C10 35.0(2) . .
C7 C8 C9 C10 156.99(19) . .
F4 C9 C10 F6 163.3(2) . .
F3 C9 C10 F6 47.8(3) . .
C8 C9 C10 F6 -75.7(3) . .
F4 C9 C10 F5 -75.2(3) . .
F3 C9 C10 F5 169.3(2) . .
C8 C9 C10 F5 45.7(3) . .
F4 C9 C10 F7 44.5(3) . .
F3 C9 C10 F7 -71.0(2) . .
C8 C9 C10 F7 165.47(19) . .
O1 C7 C11 F8 176.16(16) . .
C6 C7 C11 F8 60.2(2) . .
C8 C7 C11 F8 -64.4(2) . .
O1 C7 C11 F9 60.9(2) . .
C6 C7 C11 F9 -55.1(2) . .
C8 C7 C11 F9 -179.67(15) . .
O1 C7 C11 C12 -59.4(2) . .
C6 C7 C11 C12 -175.39(17) . .
C8 C7 C11 C12 60.0(2) . .
F8 C11 C12 F10 165.77(19) . .
F9 C11 C12 F10 -80.7(2) . .
C7 C11 C12 F10 39.4(3) . .
F8 C11 C12 F11 46.4(2) . .
F9 C11 C12 F11 159.99(17) . .
C7 C11 C12 F11 -80.0(2) . .
F8 C11 C12 C13 -71.9(3) . .
F9 C11 C12 C13 41.7(3) . .
C7 C11 C12 C13 161.7(2) . .
F10 C12 C13 F14 -67.0(3) . .
F11 C12 C13 F14 48.7(3) . .
C11 C12 C13 F14 168.5(3) . .
F10 C12 C13 F12 168.4(2) . .
F11 C12 C13 F12 -75.8(3) . .
C11 C12 C13 F12 43.9(3) . .
F10 C12 C13 F13 50.1(3) . .
F11 C12 C13 F13 165.9(2) . .
C11 C12 C13 F13 -74.4(3) . .
C6 C1 P1 O1 3.69(15) . .
C2 C1 P1 O1 -177.82(19) . .
C6 C1 P1 O1 178.68(15) . 2_756
C2 C1 P1 O1 -2.82(19) . 2_756
C6 C1 P1 C14 -87.94(15) . .
C2 C1 P1 C14 90.55(19) . .
C6 C1 P1 C1 92.06(15) . 2_756
C2 C1 P1 C1 -89.45(19) . 2_756
C6 C7 O1 P1 7.2(2) . .
C8 C7 O1 P1 129.66(14) . .
C11 C7 O1 P1 -109.17(15) . .
O1 P1 O1 C7 -70.80(13) 2_756 .
C14 P1 O1 C7 109.21(13) . .
C1 P1 O1 C7 -6.55(15) . .
C1 P1 O1 C7 -134.87(14) 2_756 .
